data_2215620
loop_
_publ_author_name
'Betz, Richard'
'Kl\"ufers, Peter'
'Mangstl, Martin M.'

_publ_section_title
;
 <i>tert</i>-Butylglycolic acid
;
_journal_coeditor_code NG2330
_journal_issue 10
_journal_name_full 'Acta Crystallographica Section E'
_journal_page_first o4144
_journal_page_last o4144
_journal_paper_doi 10.1107/S1600536807046156
_journal_volume 63
_journal_year 2007
_chemical_formula_iupac 'C6 H12 O3'
_chemical_formula_moiety 'C6 H12 O3'
_chemical_formula_sum 'C6 H12 O3'
_chemical_formula_weight 132.16
_chemical_name_common 'tert-butylglycolic acid'
_chemical_name_systematic
;
<i>tert</i>-Butylglycolic acid
;
_space_group_IT_number 15
_symmetry_cell_setting monoclinic
_symmetry_space_group_name_Hall '-C 2yc'
_symmetry_space_group_name_H-M 'C 1 2/c 1'
_atom_sites_solution_hydrogens geom
_atom_sites_solution_primary direct
_atom_sites_solution_secondary difmap
_audit_creation_method 'form98_non/compatible with shelxl97-2'
_cell_angle_alpha 90.00
_cell_angle_beta 111.537(10)
_cell_angle_gamma 90.00
_cell_formula_units_Z 16
_cell_length_a 21.236(2)
_cell_length_b 13.4486(13)
_cell_length_c 11.4351(13)
_cell_measurement_temperature 200(2)
_cell_measurement_theta_max 25.9999
_cell_measurement_theta_min 3.9121
_cell_volume 3037.8(6)
_computing_cell_refinement 'CrysAlis RED (Oxford Diffraction, 2005)'
_computing_data_collection 'CrysAlis CCD (Oxford Diffraction, 2005)'
_computing_data_reduction 'CrysAlis RED (Oxford Diffraction, 2005)'
_computing_molecular_graphics 'ORTEPIII (Burnett & Johnson, 1996)'
_computing_publication_material 'SHELXL97 (Sheldrick, 1997)'
_computing_structure_refinement 'SHELXL97 (Sheldrick, 1997)'
_computing_structure_solution 'SHELXS97 (Sheldrick, 1997)'
_diffrn_ambient_temperature 200(2)
_diffrn_measured_fraction_theta_full 0.994
_diffrn_measured_fraction_theta_max 0.994
_diffrn_measurement_device 'CCD camera on \k-goniostat'
_diffrn_measurement_device_type 'Oxford Diffraction XCalibur'
_diffrn_measurement_method \w
_diffrn_radiation_monochromator graphite
_diffrn_radiation_source 'fine-focus sealed tube'
_diffrn_radiation_type MoK\a
_diffrn_radiation_wavelength 0.71073
_diffrn_reflns_av_R_equivalents 0.0252
_diffrn_reflns_av_sigmaI/netI 0.0282
_diffrn_reflns_limit_h_max 26
_diffrn_reflns_limit_h_min -19
_diffrn_reflns_limit_k_max 12
_diffrn_reflns_limit_k_min -16
_diffrn_reflns_limit_l_max 14
_diffrn_reflns_limit_l_min -14
_diffrn_reflns_number 7814
_diffrn_reflns_theta_full 26.00
_diffrn_reflns_theta_max 26.00
_diffrn_reflns_theta_min 4.45
_exptl_absorpt_coefficient_mu 0.092
_exptl_absorpt_correction_T_max 0.9878
_exptl_absorpt_correction_T_min 0.9721
_exptl_absorpt_correction_type analytical
_exptl_absorpt_process_details '(de Meulenaer & Tompa, 1965)'
_exptl_crystal_colour colourless
_exptl_crystal_density_diffrn 1.156
_exptl_crystal_density_method 'not measured'
_exptl_crystal_description block
_exptl_crystal_F_000 1152
_exptl_crystal_size_max 0.44
_exptl_crystal_size_mid 0.36
_exptl_crystal_size_min 0.16
_refine_diff_density_max 0.187
_refine_diff_density_min -0.206
_refine_ls_extinction_method none
_refine_ls_goodness_of_fit_ref 1.100
_refine_ls_hydrogen_treatment mixed
_refine_ls_matrix_type full
_refine_ls_number_parameters 188
_refine_ls_number_reflns 3003
_refine_ls_number_restraints 0
_refine_ls_restrained_S_all 1.100
_refine_ls_R_factor_all 0.0660
_refine_ls_R_factor_gt 0.0482
_refine_ls_shift/su_max 0.000
_refine_ls_shift/su_mean 0.000
_refine_ls_structure_factor_coef Fsqd
_refine_ls_weighting_details 'calc w=1/[\s^2^(Fo^2^)+(0.0759P)^2^+0.3594P] where P=(Fo^2^+2Fc^2^)/3'
_refine_ls_weighting_scheme calc
_refine_ls_wR_factor_gt 0.1274
_refine_ls_wR_factor_ref 0.1420
_reflns_number_gt 2266
_reflns_number_total 3003
_reflns_threshold_expression I>2\s(I)
_cod_data_source_file ng2330.cif
_cod_data_source_block I
_cod_original_sg_symbol_H-M 'C 2/c'
_cod_database_code 2215620
_cod_database_fobs_code 2215620

loop_
_symmetry_equiv_pos_as_xyz
'x, y, z'
'-x, y, -z+1/2'
'x+1/2, y+1/2, z'
'-x+1/2, y+1/2, -z+1/2'
'-x, -y, -z'
'x, -y, z-1/2'
'-x+1/2, -y+1/2, -z'
'x+1/2, -y+1/2, z-1/2'

loop_
_atom_site_type_symbol
_atom_site_label
_atom_site_fract_x
_atom_site_fract_y
_atom_site_fract_z
_atom_site_U_iso_or_equiv
_atom_site_adp_type
_atom_site_calc_flag
_atom_site_refinement_flags
_atom_site_occupancy
O O12 0.19291(6) 0.25485(9) 0.62987(11) 0.0395(3) Uani d . 1
H H12 0.2237(12) 0.2390(17) 0.608(2) 0.073(7) Uiso d . 1
O O22 0.05822(6) 0.37302(10) 0.12597(12) 0.0476(3) Uani d . 1
H H22 0.0265(11) 0.4000(15) 0.074(2) 0.051(6) Uiso d . 1
O O111 0.17753(5) 0.27864(10) 0.38322(12) 0.0534(4) Uani d . 1
O O112 0.06607(5) 0.27901(10) 0.33272(12) 0.0508(4) Uani d . 1
H H112 0.0644(11) 0.3065(18) 0.267(2) 0.072(7) Uiso d . 1
O O211 0.07378(6) 0.56407(9) 0.05469(13) 0.0541(4) Uani d . 1
O O212 0.18526(5) 0.54759(10) 0.15797(12) 0.0487(4) Uani d . 1
H H212 0.1857(13) 0.612(2) 0.156(2) 0.090(8) Uiso d . 1
C C11 0.12818(7) 0.26207(11) 0.40870(15) 0.0358(4) Uani d . 1
C C12 0.13211(7) 0.21920(11) 0.53441(14) 0.0347(4) Uani d . 1
H H121 0.0932 0.2472 0.5531 0.035(4) Uiso calc R 1
C C13 0.12590(8) 0.10491(12) 0.53469(16) 0.0400(4) Uani d . 1
C C14 0.18576(10) 0.05486(14) 0.5147(2) 0.0636(6) Uani d . 1
H H141 0.2279 0.0739 0.5828 0.0897(19) Uiso calc R 1
H H142 0.1875 0.0761 0.4340 0.0897(19) Uiso calc R 1
H H143 0.1803 -0.0175 0.5146 0.0897(19) Uiso calc R 1
C C15 0.06016(9) 0.07141(15) 0.4313(2) 0.0570(5) Uani d . 1
H H151 0.0548 -0.0005 0.4374 0.0897(19) Uiso calc R 1
H H152 0.0618 0.0875 0.3489 0.0897(19) Uiso calc R 1
H H153 0.0218 0.1058 0.4413 0.0897(19) Uiso calc R 1
C C16 0.12455(12) 0.07342(17) 0.6625(2) 0.0714(7) Uani d . 1
H H161 0.0866 0.1060 0.6762 0.0897(19) Uiso calc R 1
H H162 0.1671 0.0930 0.7292 0.0897(19) Uiso calc R 1
H H163 0.1192 0.0011 0.6640 0.0897(19) Uiso calc R 1
C C21 0.12311(8) 0.51224(12) 0.10414(15) 0.0387(4) Uani d . 1
C C22 0.11975(7) 0.40017(12) 0.11120(15) 0.0380(4) Uani d . 1
H H221 0.1578 0.3786 0.1889 0.031(4) Uiso calc R 1
C C23 0.12843(9) 0.34628(13) -0.00079(17) 0.0464(4) Uani d . 1
C C24 0.07322(13) 0.3743(2) -0.1234(2) 0.0892(8) Uani d . 1
H H241 0.0290 0.3595 -0.1188 0.0897(19) Uiso calc R 1
H H242 0.0787 0.3360 -0.1920 0.0897(19) Uiso calc R 1
H H243 0.0761 0.4455 -0.1390 0.0897(19) Uiso calc R 1
C C25 0.19713(11) 0.37017(18) -0.0065(2) 0.0713(6) Uani d . 1
H H251 0.1996 0.4414 -0.0226 0.0897(19) Uiso calc R 1
H H252 0.2033 0.3319 -0.0744 0.0897(19) Uiso calc R 1
H H253 0.2328 0.3527 0.0737 0.0897(19) Uiso calc R 1
C C26 0.12598(15) 0.23381(17) 0.0209(3) 0.0888(8) Uani d . 1
H H261 0.1634 0.2152 0.0983 0.0897(19) Uiso calc R 1
H H262 0.1302 0.1978 -0.0504 0.0897(19) Uiso calc R 1
H H263 0.0828 0.2167 0.0286 0.0897(19) Uiso calc R 1

loop_
_atom_site_aniso_label
_atom_site_aniso_U_11
_atom_site_aniso_U_22
_atom_site_aniso_U_33
_atom_site_aniso_U_12
_atom_site_aniso_U_13
_atom_site_aniso_U_23
O12 0.0292(6) 0.0446(7) 0.0392(7) 0.0007(5) 0.0061(5) -0.0006(5)
O22 0.0284(6) 0.0597(8) 0.0526(8) 0.0021(5) 0.0122(6) 0.0249(6)
O111 0.0270(6) 0.0774(9) 0.0543(8) 0.0029(5) 0.0130(6) 0.0266(6)
O112 0.0255(6) 0.0817(10) 0.0420(7) 0.0054(5) 0.0087(6) 0.0214(6)
O211 0.0310(6) 0.0446(7) 0.0766(9) 0.0029(5) 0.0080(6) 0.0077(6)
O212 0.0310(6) 0.0433(8) 0.0611(8) -0.0029(5) 0.0044(6) 0.0050(6)
C11 0.0262(8) 0.0383(9) 0.0396(9) 0.0010(6) 0.0082(7) 0.0058(6)
C12 0.0254(7) 0.0407(9) 0.0357(8) 0.0006(6) 0.0085(7) 0.0019(6)
C13 0.0348(8) 0.0396(9) 0.0437(9) -0.0042(7) 0.0123(8) 0.0049(7)
C14 0.0508(11) 0.0393(10) 0.1000(17) 0.0027(8) 0.0269(12) -0.0026(10)
C15 0.0463(10) 0.0557(12) 0.0621(12) -0.0151(8) 0.0116(10) -0.0018(9)
C16 0.0837(16) 0.0688(14) 0.0574(13) -0.0183(11) 0.0210(12) 0.0173(10)
C21 0.0301(8) 0.0464(10) 0.0381(9) -0.0002(7) 0.0107(7) 0.0042(7)
C22 0.0261(8) 0.0447(9) 0.0401(9) -0.0005(6) 0.0085(7) 0.0124(7)
C23 0.0378(9) 0.0447(10) 0.0552(11) 0.0003(7) 0.0153(8) 0.0006(8)
C24 0.0748(16) 0.135(2) 0.0494(13) 0.0289(15) 0.0132(12) -0.0139(13)
C25 0.0602(13) 0.0745(15) 0.0925(17) -0.0056(10) 0.0437(13) -0.0153(12)
C26 0.106(2) 0.0496(13) 0.126(2) -0.0121(12) 0.0607(19) -0.0130(13)

loop_
_atom_type_symbol
_atom_type_description
_atom_type_scat_dispersion_real
_atom_type_scat_dispersion_imag
_atom_type_scat_source
C C 0.0033 0.0016 'International Tables Vol C Tables 4.2.6.8 and 6.1.1.4'
H H 0.0000 0.0000 'International Tables Vol C Tables 4.2.6.8 and 6.1.1.4'
O O 0.0106 0.0060 'International Tables Vol C Tables 4.2.6.8 and 6.1.1.4'

loop_
_geom_angle_atom_site_label_1
_geom_angle_atom_site_label_2
_geom_angle_atom_site_label_3
_geom_angle
_geom_angle_publ_flag
C12 O12 H12 106.5(17) ?
C22 O22 H22 110.7(14) ?
C11 O112 H112 112.3(16) ?
C21 O212 H212 111.4(17) ?
O111 C11 O112 124.16(14) ?
O111 C11 C12 123.12(14) ?
O112 C11 C12 112.72(13) ?
O12 C12 C11 108.32(12) ?
O12 C12 C13 112.68(12) ?
C11 C12 C13 113.84(13) ?
O12 C12 H121 107.2 n
C11 C12 H121 107.2 n
C13 C12 H121 107.2 n
C14 C13 C15 109.16(16) ?
C14 C13 C16 109.19(17) ?
C15 C13 C16 108.95(15) ?
C14 C13 C12 111.24(13) ?
C15 C13 C12 110.27(14) ?
C16 C13 C12 107.99(15) ?
C13 C14 H141 109.5 n
C13 C14 H142 109.5 n
H141 C14 H142 109.5 n
C13 C14 H143 109.5 n
H141 C14 H143 109.5 n
H142 C14 H143 109.5 n
C13 C15 H151 109.5 n
C13 C15 H152 109.5 n
H151 C15 H152 109.5 n
C13 C15 H153 109.5 n
H151 C15 H153 109.5 n
H152 C15 H153 109.5 n
C13 C16 H161 109.5 n
C13 C16 H162 109.5 n
H161 C16 H162 109.5 n
C13 C16 H163 109.5 n
H161 C16 H163 109.5 n
H162 C16 H163 109.5 n
O211 C21 O212 123.66(16) ?
O211 C21 C22 123.27(14) ?
O212 C21 C22 113.06(13) ?
O22 C22 C21 108.95(12) ?
O22 C22 C23 111.89(14) ?
C21 C22 C23 113.71(13) ?
O22 C22 H221 107.3 n
C21 C22 H221 107.3 n
C23 C22 H221 107.3 n
C24 C23 C25 109.8(2) ?
C24 C23 C26 109.5(2) ?
C25 C23 C26 107.77(18) ?
C24 C23 C22 111.46(15) ?
C25 C23 C22 110.27(15) ?
C26 C23 C22 107.92(17) ?
C23 C24 H241 109.5 n
C23 C24 H242 109.5 n
H241 C24 H242 109.5 n
C23 C24 H243 109.5 n
H241 C24 H243 109.5 n
H242 C24 H243 109.5 n
C23 C25 H251 109.5 n
C23 C25 H252 109.5 n
H251 C25 H252 109.5 n
C23 C25 H253 109.5 n
H251 C25 H253 109.5 n
H252 C25 H253 109.5 n
C23 C26 H261 109.5 n
C23 C26 H262 109.5 n
H261 C26 H262 109.5 n
C23 C26 H263 109.5 n
H261 C26 H263 109.5 n
H262 C26 H263 109.5 n

loop_
_geom_bond_atom_site_label_1
_geom_bond_atom_site_label_2
_geom_bond_distance
_geom_bond_publ_flag
O12 C12 1.4331(18) ?
O12 H12 0.81(2) ?
O22 C22 1.4253(18) ?
O22 H22 0.80(2) ?
O111 C11 1.2071(18) ?
O112 C11 1.3058(18) ?
O112 H112 0.82(2) ?
O211 C21 1.2116(19) ?
O212 C21 1.3230(19) ?
O212 H212 0.87(3) ?
C11 C12 1.522(2) ?
C12 C13 1.543(2) ?
C12 H121 1.0000 n
C13 C14 1.528(2) ?
C13 C15 1.529(2) ?
C13 C16 1.532(3) ?
C14 H141 0.9800 n
C14 H142 0.9800 n
C14 H143 0.9800 n
C15 H151 0.9800 n
C15 H152 0.9800 n
C15 H153 0.9800 n
C16 H161 0.9800 n
C16 H162 0.9800 n
C16 H163 0.9800 n
C21 C22 1.512(2) ?
C22 C23 1.540(2) ?
C22 H221 1.0000 n
C23 C24 1.508(3) ?
C23 C25 1.519(3) ?
C23 C26 1.537(3) ?
C24 H241 0.9800 n
C24 H242 0.9800 n
C24 H243 0.9800 n
C25 H251 0.9800 n
C25 H252 0.9800 n
C25 H253 0.9800 n
C26 H261 0.9800 n
C26 H262 0.9800 n
C26 H263 0.9800 n

loop_
_geom_hbond_atom_site_label_D
_geom_hbond_atom_site_label_H
_geom_hbond_atom_site_label_A
_geom_hbond_site_symmetry_A
_geom_hbond_distance_DH
_geom_hbond_distance_HA
_geom_hbond_distance_DA
_geom_hbond_angle_DHA
O12 H12 O111 7_556 0.81(2) 2.08(2) 2.8456(17) 159(2)
O22 H22 O211 5_565 0.80(2) 2.15(2) 2.9308(18) 163.4(19)
O112 H112 O22 . 0.82(2) 1.81(3) 2.6317(18) 177(2)
O212 H212 O12 6_565 0.87(3) 1.82(3) 2.6883(18) 170(2)

loop_
_geom_torsion_atom_site_label_1
_geom_torsion_atom_site_label_2
_geom_torsion_atom_site_label_3
_geom_torsion_atom_site_label_4
_geom_torsion
O111 C11 C12 O12 32.7(2)
O112 C11 C12 O12 -147.03(13)
O111 C11 C12 C13 -93.44(19)
O112 C11 C12 C13 86.80(16)
O12 C12 C13 C14 -58.85(19)
C11 C12 C13 C14 64.99(18)
O12 C12 C13 C15 179.89(14)
C11 C12 C13 C15 -56.26(18)
O12 C12 C13 C16 60.95(18)
C11 C12 C13 C16 -175.21(15)
O211 C21 C22 O22 -34.9(2)
O212 C21 C22 O22 144.80(14)
O211 C21 C22 C23 90.67(19)
O212 C21 C22 C23 -89.66(17)
O22 C22 C23 C24 62.7(2)
C21 C22 C23 C24 -61.3(2)
O22 C22 C23 C25 -175.10(15)
C21 C22 C23 C25 60.93(19)
O22 C22 C23 C26 -57.62(19)
C21 C22 C23 C26 178.40(16)

loop_
_cod_related_entry_id
_cod_related_entry_database
_cod_related_entry_code
1 ChemSpider 96480
